data_7231188
loop_
_publ_author_name
'Radhakrishna, Latchupatula'
'Pandey, Madhusudan K.'
'Balakrishna, Maravanji S.'

_publ_section_title
;
 1,2,3-Triazole based bisphosphine,
 5-(diphenylphosphanyl)-1-(2-(diphenylphosphanyl)-phenyl)-4-phenyl-1H-1,2,3-triazole:
 an ambidentate ligand with switchable coordination modes
;
_journal_issue 45
_journal_name_full 'RSC Advances'
_journal_page_first 25704
_journal_paper_doi 10.1039/C8RA04086A
_journal_volume 8
_journal_year 2018
_chemical_formula_moiety 'C42 H29 Mo N3 O4 P2, C H Cl3'
_chemical_formula_sum 'C43 H30 Cl3 Mo N3 O4 P2'
_chemical_formula_weight 916.93
_space_group_crystal_system monoclinic
_space_group_IT_number 14
_space_group_name_Hall '-P 2ybc'
_space_group_name_H-M_alt 'P 1 21/c 1'
_symmetry_space_group_name_Hall '-P 2ybc'
_symmetry_space_group_name_H-M 'P 1 21/c 1'
_atom_sites_solution_hydrogens geom
_atom_sites_solution_primary dual
_audit_creation_date 2017-07-07
_audit_creation_method
;
Olex2 1.2
(compiled 2017.03.28 svn.r3405 for OlexSys, GUI svn.r5337)
;
_audit_update_record
;
2018-03-24 deposited with the CCDC.
2018-07-06 downloaded from the CCDC.
;
_cell_angle_alpha 90
_cell_angle_beta 97.008(2)
_cell_angle_gamma 90
_cell_formula_units_Z 4
_cell_length_a 14.1841(3)
_cell_length_b 11.2966(2)
_cell_length_c 25.2699(6)
_cell_measurement_reflns_used 23685
_cell_measurement_temperature 150
_cell_measurement_theta_max 31.0810
_cell_measurement_theta_min 2.0470
_cell_volume 4018.80(15)
_computing_cell_refinement 'CrystalClear-SM Expert 2.0 r7 (Rigaku, 2011)'
_computing_data_collection 'CrystalClear-SM Expert 2.0 r7 (Rigaku, 2011)'
_computing_data_reduction 'CrystalClear-SM Expert 2.0 r7 (Rigaku, 2011)'
_computing_molecular_graphics 'Olex2 (Dolomanov et al., 2009)'
_computing_publication_material 'Olex2 (Dolomanov et al., 2009)'
_computing_structure_refinement 'ShelXL (Sheldrick, 2015)'
_computing_structure_solution 'ShelXT (Sheldrick, 2015)'
_diffrn_ambient_temperature 150
_diffrn_detector CCD
_diffrn_detector_area_resol_mean 28.5714
_diffrn_detector_type 'Rigaku Saturn724+'
_diffrn_measured_fraction_theta_full 0.999
_diffrn_measured_fraction_theta_max 0.999
_diffrn_measurement_details
;
List of Runs (angles in degrees, time in seconds):

  # Type    Start    End  Width  t~exp~   \w     \q     \k     \f   Frames
#--------------------------------------------------------------------------
  1  \w   -110.00  25.00   0.50    8.00    --  -20.00   0.00 108.00  270
  2  \w   -110.00  19.00   0.50    8.00    --  -20.00 -72.00 108.00  258
  3  \w    -69.00   4.00   0.50    8.00    --  -20.00 -72.00-108.00  146
  4  \w    -58.50   2.00   0.50    8.00    --  -20.00  72.00  36.00  121
  5  \w    -44.00 -14.00   0.50    8.00    --  -20.00 -72.00-180.00   60
  6  \w    -59.00  70.00   0.50    8.00    --  -20.00  72.00 -36.00  258
  7  \w   -110.00 -97.50   0.50    8.00    --  -20.00 -72.00  36.00   25
;
_diffrn_measurement_device 'AFC12 (Right): Kappa 3 circle'
_diffrn_measurement_device_type 'Rigaku Saturn724+ (2x2 bin mode)'
_diffrn_measurement_method 'profile data from \w-scans'
_diffrn_measurement_specimen_support 'Mitegen 50um'
_diffrn_orient_matrix_type 'CrysAlisPro convention (1999,Acta A55,543-557)'
_diffrn_orient_matrix_UB_11 -0.0328761000
_diffrn_orient_matrix_UB_12 0.0461504000
_diffrn_orient_matrix_UB_13 -0.0073817000
_diffrn_orient_matrix_UB_21 -0.0190022000
_diffrn_orient_matrix_UB_22 -0.0065592000
_diffrn_orient_matrix_UB_23 0.0245400000
_diffrn_orient_matrix_UB_31 0.0331145000
_diffrn_orient_matrix_UB_32 0.0420550000
_diffrn_orient_matrix_UB_33 0.0119608000
_diffrn_radiation_collimation 0.3
_diffrn_radiation_monochromator Confocal
_diffrn_radiation_probe x-ray
_diffrn_radiation_type MoK\a
_diffrn_radiation_wavelength 0.71073
_diffrn_reflns_av_R_equivalents 0.0560
_diffrn_reflns_av_unetI/netI 0.0352
_diffrn_reflns_Laue_measured_fraction_full 0.999
_diffrn_reflns_Laue_measured_fraction_max 0.999
_diffrn_reflns_limit_h_max 16
_diffrn_reflns_limit_h_min -16
_diffrn_reflns_limit_k_max 13
_diffrn_reflns_limit_k_min -12
_diffrn_reflns_limit_l_max 28
_diffrn_reflns_limit_l_min -30
_diffrn_reflns_number 42569
_diffrn_reflns_point_group_measured_fraction_full 0.999
_diffrn_reflns_point_group_measured_fraction_max 0.999
_diffrn_reflns_theta_full 24.999
_diffrn_reflns_theta_max 24.999
_diffrn_reflns_theta_min 2.312
_diffrn_source 'Rotating Anode'
_diffrn_source_current 24.0
_diffrn_source_power 1.2
_diffrn_source_target Mo
_diffrn_source_type 'Rotating Anode'
_diffrn_source_voltage 50.0
_exptl_absorpt_coefficient_mu 0.653
_exptl_absorpt_correction_T_max 1.00000
_exptl_absorpt_correction_T_min 0.70901
_exptl_absorpt_correction_type multi-scan
_exptl_absorpt_process_details
;
CrysAlisPro 1.171.38.43 (Rigaku Oxford Diffraction, 2015)
Empirical absorption correction using spherical harmonics,
 implemented in SCALE3 ABSPACK scaling algorithm.
;
_exptl_crystal_colour colourless
_exptl_crystal_colour_primary colourless
_exptl_crystal_density_diffrn 1.515
_exptl_crystal_description block
_exptl_crystal_F_000 1856
_exptl_crystal_size_max 0.314
_exptl_crystal_size_mid 0.154
_exptl_crystal_size_min 0.095
_refine_diff_density_max 1.149
_refine_diff_density_min -1.347
_refine_diff_density_rms 0.107
_refine_ls_extinction_method none
_refine_ls_goodness_of_fit_ref 1.033
_refine_ls_hydrogen_treatment constr
_refine_ls_matrix_type full
_refine_ls_number_parameters 505
_refine_ls_number_reflns 7077
_refine_ls_number_restraints 0
_refine_ls_restrained_S_all 1.033
_refine_ls_R_factor_all 0.0543
_refine_ls_R_factor_gt 0.0472
_refine_ls_shift/su_max 0.001
_refine_ls_shift/su_mean 0.000
_refine_ls_structure_factor_coef Fsqd
_refine_ls_weighting_details 'w=1/[\s^2^(Fo^2^)+(0.0530P)^2^+11.3930P] where P=(Fo^2^+2Fc^2^)/3'
_refine_ls_weighting_scheme calc
_refine_ls_wR_factor_gt 0.1132
_refine_ls_wR_factor_ref 0.1198
_reflns_Friedel_coverage 0.000
_reflns_number_gt 6281
_reflns_number_total 7077
_reflns_threshold_expression 'I > 2\s(I)'
_cod_data_source_file c8ra04086a2.cif
_cod_data_source_block msb-rk-03-13_mo
_cod_database_code 7231188
_shelx_shelxl_version_number 2014/7
_shelx_space_group_comment
;
The symmetry employed for this shelxl refinement is uniquely defined
by the following loop, which should always be used as a source of
symmetry information in preference to the above space-group names.
They are only intended as comments.
;
_reflns_odcompleteness_completeness 92.63
_reflns_odcompleteness_iscentric 1
_reflns_odcompleteness_theta 31.16
_olex2_refinement_description
;
1. Fixed Uiso
 At 1.2 times of:
  All C(H) groups
2.a Ternary CH refined with riding coordinates:
 C43(H43)
2.b Aromatic/amide H refined with riding coordinates:
 C32(H32), C6(H6), C13(H13), C3(H3), C12(H12), C31(H31), C20(H20), C14(H14),
 C19(H19), C18(H18), C28(H28), C4(H4), C5(H5), C26(H26), C16(H16), C36(H36),
 C11(H11), C38(H38), C30(H30), C22(H22), C17(H17), C35(H35), C34(H34), C10(H10),
  C29(H29), C25(H25), C24(H24), C37(H37), C23(H23)
;
_olex2_submission_special_instructions 'No special instructions were received'
_oxdiff_exptl_absorpt_empirical_details
;
Empirical correction (ABSPACK) includes:
- Absorption correction using spherical harmonics
- Frame scaling
- Detector area scaling
;
_oxdiff_exptl_absorpt_empirical_full_max 1.450
_oxdiff_exptl_absorpt_empirical_full_min 0.775

loop_
_space_group_symop_operation_xyz
'x, y, z'
'-x, y+1/2, -z+1/2'
'-x, -y, -z'
'x, -y-1/2, z-1/2'

loop_
_atom_site_label
_atom_site_type_symbol
_atom_site_fract_x
_atom_site_fract_y
_atom_site_fract_z
_atom_site_U_iso_or_equiv
_atom_site_adp_type
_atom_site_occupancy
_atom_site_site_symmetry_order
_atom_site_calc_flag
_atom_site_refinement_flags_posn
Mo1 Mo 0.72745(2) 0.33674(3) 0.41937(2) 0.01820(11) Uani 1 1 d .
P2 P 0.69761(6) 0.41749(8) 0.32567(3) 0.01800(19) Uani 1 1 d .
P1 P 0.75634(6) 0.54772(8) 0.45131(3) 0.01813(19) Uani 1 1 d .
Cl3 Cl 0.6367(2) -0.03644(17) 0.49727(9) 0.1348(11) Uani 1 1 d .
Cl1 Cl 0.7803(2) -0.06572(18) 0.57999(14) 0.1881(18) Uani 1 1 d .
O2 O 0.75397(19) 0.2340(2) 0.53588(10) 0.0344(6) Uani 1 1 d .
O4 O 0.94114(19) 0.2580(3) 0.41259(12) 0.0401(7) Uani 1 1 d .
N1 N 0.71034(19) 0.6645(2) 0.33754(11) 0.0187(6) Uani 1 1 d .
O3 O 0.51274(19) 0.3790(3) 0.43640(11) 0.0413(7) Uani 1 1 d .
N2 N 0.7520(2) 0.7634(3) 0.32107(11) 0.0227(6) Uani 1 1 d .
N3 N 0.8157(2) 0.7299(3) 0.29119(11) 0.0243(6) Uani 1 1 d .
O1 O 0.6693(2) 0.0785(3) 0.38210(12) 0.0483(8) Uani 1 1 d .
C32 C 0.5081(2) 0.3509(3) 0.30828(13) 0.0211(7) Uani 1 1 d .
H32 H 0.5286 0.2870 0.3299 0.025 Uiso 1 1 calc R
C27 C 0.5725(2) 0.4382(3) 0.29802(13) 0.0208(7) Uani 1 1 d .
C6 C 0.5602(3) 0.7465(3) 0.35375(15) 0.0276(8) Uani 1 1 d .
H6 H 0.5540 0.7752 0.3190 0.033 Uiso 1 1 calc R
C13 C 0.9650(3) 0.5419(4) 0.17853(15) 0.0312(9) Uani 1 1 d .
H13 H 0.9736 0.5712 0.1451 0.037 Uiso 1 1 calc R
Cl2 Cl 0.5867(4) -0.0962(2) 0.59812(19) 0.257(3) Uani 1 1 d .
C2 C 0.6531(2) 0.6393(3) 0.42549(13) 0.0196(7) Uani 1 1 d .
C3 C 0.5810(2) 0.6636(3) 0.45701(14) 0.0244(8) Uani 1 1 d .
H3 H 0.5871 0.6364 0.4920 0.029 Uiso 1 1 calc R
C12 C 1.0172(3) 0.4453(4) 0.19905(15) 0.0315(9) Uani 1 1 d .
H12 H 1.0601 0.4089 0.1792 0.038 Uiso 1 1 calc R
C31 C 0.4137(3) 0.3583(3) 0.28664(15) 0.0280(8) Uani 1 1 d .
H31 H 0.3715 0.2988 0.2935 0.034 Uiso 1 1 calc R
C20 C 0.8381(2) 0.6277(3) 0.55317(14) 0.0247(7) Uani 1 1 d .
H20 H 0.8828 0.6662 0.5353 0.030 Uiso 1 1 calc R
C14 C 0.9001(3) 0.5950(3) 0.20756(14) 0.0265(8) Uani 1 1 d .
H14 H 0.8653 0.6599 0.1935 0.032 Uiso 1 1 calc R
C1 C 0.6392(2) 0.6802(3) 0.37297(13) 0.0207(7) Uani 1 1 d .
C33 C 0.7399(2) 0.3345(3) 0.27092(13) 0.0209(7) Uani 1 1 d .
C8 C 0.8167(2) 0.6090(3) 0.28796(13) 0.0192(7) Uani 1 1 d .
C19 C 0.8456(3) 0.6329(3) 0.60830(14) 0.0285(8) Uani 1 1 d .
H19 H 0.8961 0.6732 0.6271 0.034 Uiso 1 1 calc R
C15 C 0.7643(2) 0.5651(3) 0.52430(13) 0.0198(7) Uani 1 1 d .
C18 C 0.7788(3) 0.5789(3) 0.63561(14) 0.0298(8) Uani 1 1 d .
H18 H 0.7833 0.5843 0.6726 0.036 Uiso 1 1 calc R
C28 C 0.5402(3) 0.5331(3) 0.26576(14) 0.0275(8) Uani 1 1 d .
H28 H 0.5824 0.5919 0.2582 0.033 Uiso 1 1 calc R
C7 C 0.7471(2) 0.5651(3) 0.31669(12) 0.0187(7) Uani 1 1 d .
C4 C 0.5010(3) 0.7271(3) 0.43761(15) 0.0283(8) Uani 1 1 d .
H4 H 0.4539 0.7410 0.4594 0.034 Uiso 1 1 calc R
C5 C 0.4906(3) 0.7701(3) 0.38610(16) 0.0315(9) Uani 1 1 d .
H5 H 0.4374 0.8144 0.3733 0.038 Uiso 1 1 calc R
C21 C 0.8566(2) 0.6387(3) 0.43691(13) 0.0211(7) Uani 1 1 d .
C26 C 0.8509(3) 0.7620(3) 0.43737(14) 0.0273(8) Uani 1 1 d .
H26 H 0.7935 0.7987 0.4414 0.033 Uiso 1 1 calc R
C16 C 0.6983(2) 0.5085(3) 0.55264(14) 0.0249(8) Uani 1 1 d .
H16 H 0.6492 0.4649 0.5342 0.030 Uiso 1 1 calc R
C36 C 0.8103(3) 0.2139(4) 0.18819(16) 0.0342(9) Uani 1 1 d .
H36 H 0.8351 0.1742 0.1607 0.041 Uiso 1 1 calc R
C11 C 1.0052(3) 0.4032(3) 0.24916(15) 0.0285(8) Uani 1 1 d .
H11 H 1.0408 0.3388 0.2632 0.034 Uiso 1 1 calc R
C38 C 0.7909(3) 0.2306(3) 0.28089(14) 0.0260(8) Uani 1 1 d .
H38 H 0.8020 0.2014 0.3155 0.031 Uiso 1 1 calc R
C30 C 0.3818(3) 0.4531(3) 0.25505(15) 0.0296(8) Uani 1 1 d .
H30 H 0.3182 0.4582 0.2409 0.036 Uiso 1 1 calc R
C40 C 0.7467(2) 0.2735(3) 0.49375(14) 0.0239(8) Uani 1 1 d .
C22 C 0.9430(3) 0.5853(3) 0.43150(14) 0.0275(8) Uani 1 1 d .
H22 H 0.9477 0.5032 0.4312 0.033 Uiso 1 1 calc R
C17 C 0.7048(3) 0.5165(3) 0.60745(14) 0.0284(8) Uani 1 1 d .
H17 H 0.6595 0.4800 0.6255 0.034 Uiso 1 1 calc R
C35 C 0.7589(3) 0.3161(4) 0.17761(15) 0.0313(9) Uani 1 1 d .
H35 H 0.7483 0.3453 0.1430 0.038 Uiso 1 1 calc R
C34 C 0.7230(3) 0.3755(3) 0.21879(14) 0.0259(8) Uani 1 1 d .
H34 H 0.6871 0.4437 0.2114 0.031 Uiso 1 1 calc R
C10 C 0.9408(2) 0.4561(3) 0.27860(14) 0.0249(8) Uani 1 1 d .
H10 H 0.9335 0.4275 0.3124 0.030 Uiso 1 1 calc R
C29 C 0.4451(3) 0.5405(3) 0.24471(16) 0.0327(9) Uani 1 1 d .
H29 H 0.4241 0.6048 0.2235 0.039 Uiso 1 1 calc R
C39 C 0.6911(3) 0.1731(3) 0.39485(14) 0.0288(8) Uani 1 1 d .
C9 C 0.8866(2) 0.5520(3) 0.25785(13) 0.0208(7) Uani 1 1 d .
C42 C 0.8657(3) 0.2926(3) 0.41397(14) 0.0274(8) Uani 1 1 d .
C25 C 0.9305(3) 0.8297(4) 0.43188(16) 0.0335(9) Uani 1 1 d .
H25 H 0.9261 0.9119 0.4318 0.040 Uiso 1 1 calc R
C24 C 1.0164(3) 0.7763(4) 0.42652(16) 0.0362(9) Uani 1 1 d .
H24 H 1.0697 0.8223 0.4229 0.043 Uiso 1 1 calc R
C41 C 0.5895(3) 0.3658(3) 0.42939(13) 0.0253(8) Uani 1 1 d .
C37 C 0.8253(3) 0.1699(3) 0.23971(16) 0.0309(9) Uani 1 1 d .
H37 H 0.8585 0.0994 0.2466 0.037 Uiso 1 1 calc R
C23 C 1.0227(3) 0.6542(4) 0.42652(16) 0.0352(9) Uani 1 1 d .
H23 H 1.0806 0.6179 0.4232 0.042 Uiso 1 1 calc R
C43 C 0.6688(5) -0.1141(5) 0.5548(3) 0.083(2) Uani 1 1 d .
H43 H 0.6725 -0.1983 0.5460 0.100 Uiso 1 1 calc R

loop_
_atom_site_aniso_label
_atom_site_aniso_U_11
_atom_site_aniso_U_22
_atom_site_aniso_U_33
_atom_site_aniso_U_23
_atom_site_aniso_U_13
_atom_site_aniso_U_12
Mo1 0.01722(17) 0.02232(17) 0.01492(17) 0.00131(11) 0.00141(11) -0.00014(11)
P2 0.0176(4) 0.0218(4) 0.0147(4) 0.0002(3) 0.0025(3) -0.0002(3)
P1 0.0156(4) 0.0242(4) 0.0148(4) 0.0002(3) 0.0028(3) 0.0007(3)
Cl3 0.189(2) 0.0700(11) 0.1206(17) 0.0170(11) -0.0814(17) -0.0310(13)
Cl1 0.173(2) 0.0611(12) 0.285(4) -0.0481(16) -0.158(3) 0.0326(13)
O2 0.0390(16) 0.0434(16) 0.0201(14) 0.0119(12) 0.0004(11) 0.0009(13)
O4 0.0224(15) 0.0481(18) 0.0498(18) -0.0095(14) 0.0045(12) 0.0082(13)
N1 0.0163(14) 0.0224(15) 0.0175(14) 0.0022(11) 0.0024(11) 0.0013(11)
O3 0.0224(15) 0.073(2) 0.0304(15) -0.0024(14) 0.0103(12) 0.0007(14)
N2 0.0229(15) 0.0243(15) 0.0214(15) 0.0029(12) 0.0049(12) 0.0001(12)
N3 0.0239(15) 0.0270(16) 0.0228(15) 0.0023(12) 0.0056(12) -0.0009(12)
O1 0.070(2) 0.0298(16) 0.0436(18) -0.0049(13) 0.0010(16) -0.0144(15)
C32 0.0247(18) 0.0243(17) 0.0149(17) -0.0035(13) 0.0044(14) 0.0017(14)
C27 0.0200(17) 0.0267(18) 0.0156(16) -0.0030(13) 0.0017(13) 0.0018(14)
C6 0.0256(19) 0.034(2) 0.0226(18) 0.0026(15) 0.0005(15) 0.0042(16)
C13 0.033(2) 0.039(2) 0.0234(19) -0.0019(16) 0.0123(16) -0.0040(17)
Cl2 0.458(7) 0.0790(17) 0.285(5) -0.035(2) 0.260(5) -0.061(3)
C2 0.0165(16) 0.0220(17) 0.0198(17) -0.0011(13) 0.0003(13) -0.0009(13)
C3 0.0217(18) 0.0304(19) 0.0218(18) -0.0002(14) 0.0052(14) 0.0007(15)
C12 0.027(2) 0.038(2) 0.031(2) -0.0113(17) 0.0110(16) -0.0012(17)
C31 0.0241(19) 0.032(2) 0.028(2) -0.0089(16) 0.0037(15) -0.0053(15)
C20 0.0216(18) 0.0302(19) 0.0222(18) -0.0008(15) 0.0032(14) 0.0019(15)
C14 0.0301(19) 0.0266(19) 0.0234(19) 0.0039(14) 0.0058(15) 0.0004(15)
C1 0.0184(17) 0.0257(18) 0.0187(17) -0.0019(13) 0.0054(13) 0.0006(14)
C33 0.0180(17) 0.0260(18) 0.0193(17) -0.0035(13) 0.0042(13) -0.0047(14)
C8 0.0196(17) 0.0229(17) 0.0152(16) 0.0009(13) 0.0025(13) -0.0006(14)
C19 0.0263(19) 0.035(2) 0.0227(19) -0.0045(16) -0.0021(15) 0.0022(16)
C15 0.0199(17) 0.0253(17) 0.0146(16) 0.0007(13) 0.0037(13) 0.0036(14)
C18 0.036(2) 0.039(2) 0.0152(17) -0.0023(15) 0.0031(15) 0.0070(17)
C28 0.0273(19) 0.0296(19) 0.0248(19) 0.0040(15) -0.0004(15) -0.0024(15)
C7 0.0177(16) 0.0246(17) 0.0133(16) 0.0005(13) -0.0007(13) 0.0014(13)
C4 0.0205(18) 0.033(2) 0.033(2) -0.0018(16) 0.0107(15) 0.0045(15)
C5 0.0226(19) 0.036(2) 0.036(2) 0.0003(17) 0.0019(16) 0.0103(16)
C21 0.0194(17) 0.0291(18) 0.0146(16) -0.0004(14) 0.0013(13) -0.0018(14)
C26 0.0235(18) 0.033(2) 0.0246(19) 0.0021(15) 0.0010(15) -0.0005(15)
C16 0.0222(18) 0.0308(19) 0.0212(18) -0.0012(15) 0.0004(14) 0.0007(15)
C36 0.034(2) 0.040(2) 0.032(2) -0.0161(17) 0.0158(17) -0.0075(18)
C11 0.0242(19) 0.030(2) 0.031(2) -0.0029(16) 0.0005(15) 0.0009(15)
C38 0.0253(18) 0.0296(19) 0.0228(18) -0.0012(15) 0.0018(14) 0.0003(15)
C30 0.0217(18) 0.035(2) 0.030(2) -0.0090(16) -0.0061(15) 0.0034(16)
C40 0.0200(17) 0.0261(18) 0.025(2) -0.0012(15) 0.0004(14) -0.0020(14)
C22 0.0232(19) 0.033(2) 0.027(2) 0.0018(15) 0.0050(15) 0.0009(15)
C17 0.030(2) 0.035(2) 0.0225(19) 0.0033(15) 0.0105(15) 0.0026(16)
C35 0.034(2) 0.041(2) 0.0196(19) -0.0053(16) 0.0053(16) -0.0082(17)
C34 0.0234(18) 0.0296(19) 0.0241(19) -0.0021(15) 0.0006(14) -0.0013(15)
C10 0.0222(18) 0.0308(19) 0.0220(18) 0.0011(15) 0.0035(14) -0.0064(15)
C29 0.032(2) 0.031(2) 0.032(2) 0.0020(16) -0.0086(17) 0.0024(17)
C39 0.030(2) 0.035(2) 0.0207(19) 0.0046(15) 0.0014(15) -0.0033(16)
C9 0.0201(17) 0.0237(17) 0.0191(17) -0.0024(13) 0.0043(13) -0.0043(14)
C42 0.030(2) 0.0286(19) 0.0227(19) -0.0019(15) 0.0007(15) -0.0034(16)
C25 0.034(2) 0.031(2) 0.034(2) 0.0063(16) 0.0000(17) -0.0072(17)
C24 0.023(2) 0.045(2) 0.039(2) 0.0110(19) 0.0017(17) -0.0092(18)
C41 0.026(2) 0.036(2) 0.0136(17) 0.0030(14) 0.0017(14) -0.0034(16)
C37 0.030(2) 0.0274(19) 0.036(2) -0.0101(16) 0.0053(17) 0.0019(16)
C23 0.0212(19) 0.047(2) 0.039(2) 0.0059(19) 0.0085(17) -0.0019(17)
C43 0.117(6) 0.043(3) 0.079(4) -0.021(3) -0.032(4) 0.014(3)

loop_
_atom_type_symbol
_atom_type_description
_atom_type_scat_dispersion_real
_atom_type_scat_dispersion_imag
_atom_type_scat_source
C C 0.0033 0.0016 'International Tables Vol C Tables 4.2.6.8 and 6.1.1.4'
H H 0.0000 0.0000 'International Tables Vol C Tables 4.2.6.8 and 6.1.1.4'
Cl Cl 0.1484 0.1585 'International Tables Vol C Tables 4.2.6.8 and 6.1.1.4'
Mo Mo -1.6832 0.6857 'International Tables Vol C Tables 4.2.6.8 and 6.1.1.4'
N N 0.0061 0.0033 'International Tables Vol C Tables 4.2.6.8 and 6.1.1.4'
O O 0.0106 0.0060 'International Tables Vol C Tables 4.2.6.8 and 6.1.1.4'
P P 0.1023 0.0942 'International Tables Vol C Tables 4.2.6.8 and 6.1.1.4'

loop_
_geom_angle_atom_site_label_1
_geom_angle_atom_site_label_2
_geom_angle_atom_site_label_3
_geom_angle
P2 Mo1 P1 87.76(3)
C40 Mo1 P2 178.17(10)
C40 Mo1 P1 92.21(10)
C40 Mo1 C42 87.35(14)
C40 Mo1 C41 87.90(14)
C39 Mo1 P2 92.06(10)
C39 Mo1 P1 174.34(11)
C39 Mo1 C40 87.78(14)
C39 Mo1 C42 88.09(15)
C39 Mo1 C41 88.40(16)
C42 Mo1 P2 94.48(10)
C42 Mo1 P1 97.57(11)
C41 Mo1 P2 90.27(10)
C41 Mo1 P1 85.94(11)
C41 Mo1 C42 174.19(14)
C27 P2 Mo1 116.46(11)
C33 P2 Mo1 119.37(12)
C33 P2 C27 99.67(15)
C33 P2 C7 101.92(15)
C7 P2 Mo1 114.95(10)
C7 P2 C27 101.69(15)
C2 P1 Mo1 108.91(11)
C15 P1 Mo1 114.00(11)
C15 P1 C2 104.04(15)
C21 P1 Mo1 124.43(12)
C21 P1 C2 102.58(15)
C21 P1 C15 100.66(15)
N2 N1 C1 117.1(3)
N2 N1 C7 111.0(3)
C7 N1 C1 132.0(3)
N3 N2 N1 107.4(3)
N2 N3 C8 109.7(3)
C27 C32 H32 119.7
C31 C32 H32 119.7
C31 C32 C27 120.6(3)
C32 C27 P2 117.6(3)
C28 C27 P2 123.7(3)
C28 C27 C32 118.6(3)
C1 C6 H6 119.9
C5 C6 H6 119.9
C5 C6 C1 120.2(3)
C12 C13 H13 119.9
C14 C13 H13 119.9
C14 C13 C12 120.3(3)
C3 C2 P1 120.9(3)
C1 C2 P1 122.3(3)
C1 C2 C3 116.7(3)
C2 C3 H3 119.1
C4 C3 C2 121.7(3)
C4 C3 H3 119.1
C13 C12 H12 120.2
C11 C12 C13 119.6(3)
C11 C12 H12 120.2
C32 C31 H31 119.7
C30 C31 C32 120.5(3)
C30 C31 H31 119.7
C19 C20 H20 119.7
C19 C20 C15 120.5(3)
C15 C20 H20 119.7
C13 C14 H14 119.8
C13 C14 C9 120.4(3)
C9 C14 H14 119.8
C6 C1 N1 116.6(3)
C6 C1 C2 121.7(3)
C2 C1 N1 121.5(3)
C38 C33 P2 120.5(3)
C38 C33 C34 118.8(3)
C34 C33 P2 120.7(3)
N3 C8 C7 108.3(3)
N3 C8 C9 118.7(3)
C7 C8 C9 133.0(3)
C20 C19 H19 119.6
C18 C19 C20 120.8(3)
C18 C19 H19 119.6
C20 C15 P1 121.9(3)
C20 C15 C16 118.1(3)
C16 C15 P1 120.0(3)
C19 C18 H18 120.3
C19 C18 C17 119.4(3)
C17 C18 H18 120.3
C27 C28 H28 119.8
C29 C28 C27 120.4(3)
C29 C28 H28 119.8
N1 C7 P2 121.9(2)
N1 C7 C8 103.7(3)
C8 C7 P2 134.2(3)
C3 C4 H4 119.8
C3 C4 C5 120.4(3)
C5 C4 H4 119.8
C6 C5 H5 120.4
C4 C5 C6 119.2(3)
C4 C5 H5 120.4
C26 C21 P1 120.8(3)
C22 C21 P1 119.5(3)
C22 C21 C26 119.2(3)
C21 C26 H26 119.9
C25 C26 C21 120.1(4)
C25 C26 H26 119.9
C15 C16 H16 119.5
C17 C16 C15 121.1(3)
C17 C16 H16 119.5
C35 C36 H36 120.0
C35 C36 C37 120.1(3)
C37 C36 H36 120.0
C12 C11 H11 119.8
C12 C11 C10 120.5(4)
C10 C11 H11 119.8
C33 C38 H38 119.8
C37 C38 C33 120.5(3)
C37 C38 H38 119.8
C31 C30 H30 120.3
C31 C30 C29 119.3(3)
C29 C30 H30 120.3
O2 C40 Mo1 176.8(3)
C21 C22 H22 119.9
C21 C22 C23 120.2(4)
C23 C22 H22 119.9
C18 C17 H17 119.9
C16 C17 C18 120.2(3)
C16 C17 H17 119.9
C36 C35 H35 120.2
C36 C35 C34 119.7(4)
C34 C35 H35 120.2
C33 C34 H34 119.6
C35 C34 C33 120.9(4)
C35 C34 H34 119.6
C11 C10 H10 119.9
C11 C10 C9 120.3(3)
C9 C10 H10 119.9
C28 C29 H29 119.8
C30 C29 C28 120.5(4)
C30 C29 H29 119.8
O1 C39 Mo1 178.1(3)
C14 C9 C8 119.7(3)
C10 C9 C14 118.9(3)
C10 C9 C8 121.5(3)
O4 C42 Mo1 173.8(3)
C26 C25 H25 119.7
C24 C25 C26 120.6(4)
C24 C25 H25 119.7
C25 C24 H24 120.2
C25 C24 C23 119.6(4)
C23 C24 H24 120.2
O3 C41 Mo1 177.5(3)
C36 C37 H37 120.0
C38 C37 C36 120.1(4)
C38 C37 H37 120.0
C22 C23 H23 119.8
C24 C23 C22 120.3(4)
C24 C23 H23 119.8
Cl3 C43 Cl1 106.8(4)
Cl3 C43 H43 108.7
Cl1 C43 H43 108.7
Cl2 C43 Cl3 110.7(4)
Cl2 C43 Cl1 113.2(4)
Cl2 C43 H43 108.7

loop_
_geom_bond_atom_site_label_1
_geom_bond_atom_site_label_2
_geom_bond_distance
Mo1 P2 2.5245(9)
Mo1 P1 2.5335(9)
Mo1 C40 1.998(4)
Mo1 C39 1.997(4)
Mo1 C42 2.044(4)
Mo1 C41 2.030(4)
P2 C27 1.841(3)
P2 C33 1.832(3)
P2 C7 1.834(3)
P1 C2 1.846(3)
P1 C15 1.845(3)
P1 C21 1.827(3)
Cl3 C43 1.712(7)
Cl1 C43 1.720(7)
O2 C40 1.147(4)
O4 C42 1.144(5)
N1 N2 1.353(4)
N1 C1 1.439(4)
N1 C7 1.370(4)
O3 C41 1.135(4)
N2 N3 1.303(4)
N3 C8 1.368(5)
O1 C39 1.149(5)
C32 H32 0.9300
C32 C27 1.390(5)
C32 C31 1.386(5)
C27 C28 1.390(5)
C6 H6 0.9300
C6 C1 1.386(5)
C6 C5 1.382(5)
C13 H13 0.9300
C13 C12 1.383(6)
C13 C14 1.382(5)
Cl2 C43 1.704(8)
C2 C3 1.398(5)
C2 C1 1.396(5)
C3 H3 0.9300
C3 C4 1.380(5)
C12 H12 0.9300
C12 C11 1.382(5)
C31 H31 0.9300
C31 C30 1.379(5)
C20 H20 0.9300
C20 C19 1.385(5)
C20 C15 1.394(5)
C14 H14 0.9300
C14 C9 1.396(5)
C33 C38 1.385(5)
C33 C34 1.390(5)
C8 C7 1.387(5)
C8 C9 1.470(5)
C19 H19 0.9300
C19 C18 1.381(5)
C15 C16 1.401(5)
C18 H18 0.9300
C18 C17 1.386(5)
C28 H28 0.9300
C28 C29 1.390(5)
C4 H4 0.9300
C4 C5 1.380(5)
C5 H5 0.9300
C21 C26 1.395(5)
C21 C22 1.388(5)
C26 H26 0.9300
C26 C25 1.385(5)
C16 H16 0.9300
C16 C17 1.380(5)
C36 H36 0.9300
C36 C35 1.375(6)
C36 C37 1.385(6)
C11 H11 0.9300
C11 C10 1.383(5)
C38 H38 0.9300
C38 C37 1.384(5)
C30 H30 0.9300
C30 C29 1.381(6)
C22 H22 0.9300
C22 C23 1.391(5)
C17 H17 0.9300
C35 H35 0.9300
C35 C34 1.387(5)
C34 H34 0.9300
C10 H10 0.9300
C10 C9 1.393(5)
C29 H29 0.9300
C25 H25 0.9300
C25 C24 1.381(6)
C24 H24 0.9300
C24 C23 1.383(6)
C37 H37 0.9300
C23 H23 0.9300
C43 H43 0.9800
